data_7051248
loop_
_publ_author_name
'Laxmi Madhavi, N. N.'
'Bilton, Clair'
'Howard, Judith A. K.'
'Allen, Frank H.'
'Nangia, Ashwini'
'Desiraju, Gautam R.'

_publ_section_title
;
 Seeking structural repetitivity in systems with interaction
 interference: crystal engineering in the gem-alkynol family
;
_journal_issue 1
_journal_name_full 'New Journal of Chemistry'
_journal_page_first 1
_journal_paper_doi 10.1039/a908233f
_journal_volume 24
_journal_year 2000
_chemical_formula_moiety 'C18 H12 O2'
_chemical_formula_sum 'C18 H12 O2'
_chemical_formula_weight 260.28
_chemical_melting_point 479.5(5)
_chemical_name_common
; 
 trans-9,10-Diethynyl-9,10-dihydroxy-9,10-dihydroanthracene
;
_chemical_name_systematic
; 
 trans-9,10-Diethynyl-9,10-dihydroxy-9,10-dihydroanthracene
;
_space_group_IT_number 2
_symmetry_cell_setting triclinic
_symmetry_space_group_name_Hall '-P 1'
_symmetry_space_group_name_H-M 'P -1'
_atom_sites_solution_hydrogens difmap
_atom_sites_solution_primary direct
_atom_sites_solution_secondary difmap
_audit_creation_method SHELXL-97
_cell_angle_alpha 113.78(3)
_cell_angle_beta 102.06(3)
_cell_angle_gamma 102.59(3)
_cell_formula_units_Z 2
_cell_length_a 8.7684(18)
_cell_length_b 8.9558(18)
_cell_length_c 10.315(2)
_cell_measurement_reflns_used 440
_cell_measurement_temperature 150
_cell_measurement_theta_max 26.23
_cell_measurement_theta_min 5.78
_cell_volume 682.3(4)
_computing_cell_refinement 'Brucker SMART'
_computing_data_collection 'Brucker SMART'
_computing_data_reduction 'Brucker SAINT'
_computing_molecular_graphics 'SHELXS-97 (Sheldrick, 1997)'
_computing_publication_material 'SHELXS-97 (Sheldrick, 1997)'
_computing_structure_refinement 'SHELXL-97 (Sheldrick, 1997)'
_computing_structure_solution 'SHELXS-97 (Sheldrick, 1997)'
_diffrn_ambient_temperature 150
_diffrn_measured_fraction_theta_full 0.880
_diffrn_measured_fraction_theta_max 0.880
_diffrn_measurement_device_type 'Brucker SMART CCD'
_diffrn_measurement_method '\w scans'
_diffrn_radiation_monochromator graphite
_diffrn_radiation_source 'fine-focus sealed tube'
_diffrn_radiation_type MoK\a
_diffrn_radiation_wavelength 0.71073
_diffrn_reflns_av_R_equivalents 0.0381
_diffrn_reflns_av_sigmaI/netI 0.0525
_diffrn_reflns_limit_h_max 12
_diffrn_reflns_limit_h_min -11
_diffrn_reflns_limit_k_max 12
_diffrn_reflns_limit_k_min -12
_diffrn_reflns_limit_l_max 13
_diffrn_reflns_limit_l_min -14
_diffrn_reflns_number 6577
_diffrn_reflns_theta_full 30.38
_diffrn_reflns_theta_max 30.38
_diffrn_reflns_theta_min 2.29
_diffrn_standards_number 'not relevant'
_exptl_absorpt_coefficient_mu 0.082
_exptl_absorpt_correction_T_max 0.4119
_exptl_absorpt_correction_T_min 0.3520
_exptl_absorpt_correction_type empirical
_exptl_absorpt_process_details 'empirical correction using psi-scans'
_exptl_crystal_colour colourless
_exptl_crystal_density_diffrn 1.267
_exptl_crystal_density_meas ?
_exptl_crystal_density_method .
_exptl_crystal_description plate
_exptl_crystal_F_000 272
_exptl_crystal_size_max 0.45
_exptl_crystal_size_mid 0.30
_exptl_crystal_size_min 0.15
_refine_diff_density_max 0.396
_refine_diff_density_min -0.228
_refine_diff_density_rms 0.053
_refine_ls_extinction_method none
_refine_ls_goodness_of_fit_ref 1.050
_refine_ls_hydrogen_treatment refall
_refine_ls_matrix_type full
_refine_ls_number_parameters 229
_refine_ls_number_reflns 3623
_refine_ls_number_restraints 0
_refine_ls_restrained_S_all 1.050
_refine_ls_R_factor_all 0.0973
_refine_ls_R_factor_gt 0.0540
_refine_ls_shift/su_max 0.000
_refine_ls_shift/su_mean 0.000
_refine_ls_structure_factor_coef Fsqd
_refine_ls_weighting_details 'calc w=1/[\s^2^(Fo^2^)+(0.0368P)^2^+0.5022P] where P=(Fo^2^+2Fc^2^)/3'
_refine_ls_weighting_scheme calc
_refine_ls_wR_factor_gt 0.1084
_refine_ls_wR_factor_ref 0.1330
_reflns_number_gt 2404
_reflns_number_total 3623
_reflns_threshold_expression >2sigma(I)
_cod_data_source_file a908233f.txt
_cod_data_source_block 3
_cod_depositor_comments
;
The following automatic conversions were performed:

'_chemical_melting_point' value '479-480 K' was changed to '479.5(5)'
- the average value was taken and precision was estimated.

Automatic conversion script
Id: cif_fix_values 1569 2011-02-09 13:29:24Z adriana 
;
_cod_original_cell_volume 682.2(2)
_cod_database_code 7051248

loop_
_symmetry_equiv_pos_as_xyz
'x, y, z'
'-x, -y, -z'

loop_
_atom_site_label
_atom_site_type_symbol
_atom_site_fract_x
_atom_site_fract_y
_atom_site_fract_z
_atom_site_U_iso_or_equiv
_atom_site_adp_type
_atom_site_occupancy
_atom_site_symmetry_multiplicity
_atom_site_calc_flag
_atom_site_refinement_flags
_atom_site_disorder_assembly
_atom_site_disorder_group
C1 C 0.2626(3) -0.2681(3) 0.0455(3) 0.0338(5) Uani 1 1 d . . .
H1 H 0.290(3) -0.363(3) 0.046(3) 0.048(7) Uiso 1 1 d . . .
C2 C 0.3852(3) -0.1105(3) 0.0951(2) 0.0304(5) Uani 1 1 d . . .
H2 H 0.500(3) -0.100(3) 0.127(3) 0.035(6) Uiso 1 1 d . . .
C3 C 0.3410(2) 0.0283(3) 0.0941(2) 0.0256(4) Uani 1 1 d . . .
H3 H 0.427(3) 0.140(3) 0.130(3) 0.034(6) Uiso 1 1 d . . .
C4 C 0.1736(2) 0.0129(2) 0.04628(19) 0.0186(4) Uani 1 1 d . . .
C5 C 0.1330(2) 0.1706(2) 0.0485(2) 0.0190(4) Uani 1 1 d . . .
O1 O 0.21482(17) 0.31803(17) 0.19720(15) 0.0275(3) Uani 1 1 d . . .
HA H 0.194(4) 0.276(4) 0.269(4) 0.087(11) Uiso 1 1 d . . .
C6 C 0.2069(2) 0.2237(2) -0.0505(2) 0.0249(4) Uani 1 1 d . . .
C7 C 0.2679(3) 0.2669(3) -0.1283(3) 0.0334(5) Uani 1 1 d . . .
H7 H 0.317(3) 0.304(3) -0.195(3) 0.053(8) Uiso 1 1 d . . .
C8 C -0.0513(2) 0.1439(2) 0.0007(2) 0.0197(4) Uani 1 1 d . . .
C9 C -0.0974(3) 0.2856(3) 0.0023(2) 0.0282(4) Uani 1 1 d . . .
H9 H -0.006(3) 0.396(3) 0.043(3) 0.035(6) Uiso 1 1 d . . .
C21 C 0.8055(3) 0.2958(3) 0.3612(3) 0.0363(5) Uani 1 1 d . . .
H21 H 0.889(3) 0.274(3) 0.314(3) 0.048(7) Uiso 1 1 d . . .
C22 C 0.7475(3) 0.4286(3) 0.3655(2) 0.0301(4) Uani 1 1 d . . .
H22 H 0.791(3) 0.500(3) 0.320(3) 0.034(6) Uiso 1 1 d . . .
C23 C 0.6262(2) 0.4628(2) 0.4319(2) 0.0206(4) Uani 1 1 d . . .
C24 C 0.5697(2) 0.6133(2) 0.4337(2) 0.0205(4) Uani 1 1 d . . .
O2 O 0.51293(18) 0.59111(18) 0.28344(15) 0.0262(3) Uani 1 1 d . . .
HB H 0.418(4) 0.502(4) 0.234(3) 0.058(8) Uiso 1 1 d . . .
C25 C 0.7171(2) 0.7758(2) 0.5189(2) 0.0246(4) Uani 1 1 d . . .
C26 C 0.8354(3) 0.9037(3) 0.5925(2) 0.0332(5) Uani 1 1 d . . .
H26 H 0.931(3) 1.003(3) 0.652(3) 0.044(7) Uiso 1 1 d . . .
C27 C 0.4359(2) 0.6393(2) 0.5062(2) 0.0206(4) Uani 1 1 d . . .
C28 C 0.3738(3) 0.7721(3) 0.5092(2) 0.0292(4) Uani 1 1 d . . .
H28 H 0.416(3) 0.840(3) 0.462(3) 0.039(6) Uiso 1 1 d . . .
C29 C 0.2540(3) 0.8040(3) 0.5739(3) 0.0357(5) Uani 1 1 d . . .
H29 H 0.210(3) 0.896(3) 0.575(3) 0.043(7) Uiso 1 1 d . . .

loop_
_atom_site_aniso_label
_atom_site_aniso_U_11
_atom_site_aniso_U_22
_atom_site_aniso_U_33
_atom_site_aniso_U_23
_atom_site_aniso_U_13
_atom_site_aniso_U_12
C1 0.0370(12) 0.0332(11) 0.0436(13) 0.0243(10) 0.0150(10) 0.0206(10)
C2 0.0229(10) 0.0411(12) 0.0342(11) 0.0197(10) 0.0107(9) 0.0183(9)
C3 0.0178(9) 0.0294(10) 0.0269(10) 0.0117(8) 0.0082(8) 0.0056(8)
C4 0.0201(9) 0.0208(9) 0.0179(8) 0.0104(7) 0.0090(7) 0.0069(7)
C5 0.0187(8) 0.0169(8) 0.0191(8) 0.0082(7) 0.0061(7) 0.0023(7)
O1 0.0285(7) 0.0220(7) 0.0230(7) 0.0066(6) 0.0049(6) 0.0032(6)
C6 0.0234(10) 0.0235(9) 0.0282(10) 0.0133(8) 0.0082(8) 0.0066(8)
C7 0.0369(12) 0.0368(12) 0.0427(13) 0.0271(10) 0.0226(10) 0.0164(10)
C8 0.0198(9) 0.0213(9) 0.0227(9) 0.0133(7) 0.0098(7) 0.0072(7)
C9 0.0294(11) 0.0238(10) 0.0374(12) 0.0185(9) 0.0126(9) 0.0104(8)
C21 0.0322(12) 0.0404(12) 0.0397(13) 0.0165(10) 0.0184(10) 0.0168(10)
C22 0.0263(10) 0.0353(11) 0.0316(11) 0.0173(9) 0.0149(9) 0.0077(9)
C23 0.0195(9) 0.0204(9) 0.0192(9) 0.0087(7) 0.0058(7) 0.0036(7)
C24 0.0209(9) 0.0234(9) 0.0193(9) 0.0133(7) 0.0073(7) 0.0043(7)
O2 0.0263(7) 0.0299(7) 0.0208(7) 0.0160(6) 0.0051(6) 0.0012(6)
C25 0.0255(10) 0.0277(10) 0.0234(9) 0.0158(8) 0.0084(8) 0.0062(8)
C26 0.0310(11) 0.0320(11) 0.0307(11) 0.0166(9) 0.0058(9) 0.0005(9)
C27 0.0205(9) 0.0211(9) 0.0187(9) 0.0095(7) 0.0060(7) 0.0043(7)
C28 0.0317(11) 0.0272(10) 0.0315(11) 0.0167(9) 0.0103(9) 0.0099(9)
C29 0.0339(12) 0.0326(11) 0.0418(13) 0.0159(10) 0.0118(10) 0.0174(10)

loop_
_atom_type_symbol
_atom_type_description
_atom_type_scat_dispersion_real
_atom_type_scat_dispersion_imag
_atom_type_scat_source
C C 0.0033 0.0016 'International Tables Vol C Tables 4.2.6.8 and 6.1.1.4'
H H 0.0000 0.0000 'International Tables Vol C Tables 4.2.6.8 and 6.1.1.4'
O O 0.0106 0.0060 'International Tables Vol C Tables 4.2.6.8 and 6.1.1.4'

loop_
_geom_angle_atom_site_label_1
_geom_angle_atom_site_label_2
_geom_angle_atom_site_label_3
_geom_angle
_geom_angle_site_symmetry_1
_geom_angle_site_symmetry_3
_geom_angle_publ_flag
C9 C1 C2 120.27(19) 2 . yes
C9 C1 H1 118.9(16) 2 . yes
C2 C1 H1 120.8(16) . . yes
C3 C2 C1 119.74(19) . . yes
C3 C2 H2 120.5(14) . . yes
C1 C2 H2 119.7(14) . . yes
C2 C3 C4 120.72(19) . . yes
C2 C3 H3 120.0(13) . . yes
C4 C3 H3 119.3(13) . . yes
C8 C4 C3 119.44(17) 2 . yes
C8 C4 C5 122.36(15) 2 . yes
C3 C4 C5 118.20(16) . . yes
O1 C5 C6 104.47(14) . . yes
O1 C5 C8 109.21(15) . . yes
C6 C5 C8 108.97(15) . . yes
O1 C5 C4 109.89(14) . . yes
C6 C5 C4 109.36(15) . . yes
C8 C5 C4 114.46(14) . . yes
C5 O1 HA 107(2) . . yes
C7 C6 C5 179.2(2) . . yes
C6 C7 H7 178.8(15) . . yes
C4 C8 C9 119.44(17) 2 . yes
C4 C8 C5 123.15(15) 2 . yes
C9 C8 C5 117.40(16) . . yes
C1 C9 C8 120.37(19) 2 . yes
C1 C9 H9 123.3(13) 2 . yes
C8 C9 H9 116.3(13) . . yes
C22 C21 C29 120.0(2) . 2_666 yes
C22 C21 H21 119.6(15) . . yes
C29 C21 H21 120.4(15) 2_666 . yes
C21 C22 C23 120.87(19) . . yes
C21 C22 H22 119.5(13) . . yes
C23 C22 H22 119.7(13) . . yes
C27 C23 C22 119.18(17) 2_666 . yes
C27 C23 C24 123.08(16) 2_666 . yes
C22 C23 C24 117.73(16) . . yes
O2 C24 C25 105.98(14) . . yes
O2 C24 C27 109.72(14) . . yes
C25 C24 C27 108.40(15) . . yes
O2 C24 C23 110.19(15) . . yes
C25 C24 C23 108.16(15) . . yes
C27 C24 C23 114.05(14) . . yes
C24 O2 HB 107.2(18) . . yes
C26 C25 C24 176.9(2) . . yes
C25 C26 H26 178.0(16) . . yes
C23 C27 C28 119.31(17) 2_666 . yes
C23 C27 C24 122.85(16) 2_666 . yes
C28 C27 C24 117.84(16) . . yes
C29 C28 C27 121.03(19) . . yes
C29 C28 H28 120.8(14) . . yes
C27 C28 H28 118.2(14) . . yes
C28 C29 C21 119.6(2) . 2_666 yes
C28 C29 H29 121.0(14) . . yes
C21 C29 H29 119.4(14) 2_666 . yes

loop_
_geom_bond_atom_site_label_1
_geom_bond_atom_site_label_2
_geom_bond_distance
_geom_bond_site_symmetry_2
_geom_bond_publ_flag
C1 C9 1.381(3) 2 yes
C1 C2 1.391(3) . yes
C1 H1 0.94(3) . yes
C2 C3 1.383(3) . yes
C2 H2 0.96(2) . yes
C3 C4 1.404(3) . yes
C3 H3 0.98(2) . yes
C4 C8 1.391(2) 2 yes
C4 C5 1.523(2) . yes
C5 O1 1.450(2) . yes
C5 C6 1.491(3) . yes
C5 C8 1.522(2) . yes
O1 HA 0.99(3) . yes
C6 C7 1.191(3) . yes
C7 H7 1.01(3) . yes
C8 C4 1.391(2) 2 yes
C8 C9 1.408(3) . yes
C9 C1 1.381(3) 2 yes
C9 H9 0.99(2) . yes
C21 C22 1.380(3) . yes
C21 C29 1.394(3) 2_666 yes
C21 H21 0.97(3) . yes
C22 C23 1.404(3) . yes
C22 H22 0.99(2) . yes
C23 C27 1.393(2) 2_666 yes
C23 C24 1.529(3) . yes
C24 O2 1.440(2) . yes
C24 C25 1.494(3) . yes
C24 C27 1.529(3) . yes
O2 HB 0.89(3) . yes
C25 C26 1.190(3) . yes
C26 H26 0.94(3) . yes
C27 C23 1.393(2) 2_666 yes
C27 C28 1.403(3) . yes
C28 C29 1.379(3) . yes
C28 H28 0.98(2) . yes
C29 C21 1.394(3) 2_666 yes
C29 H29 0.98(2) . yes
